data_7036835
loop_
_publ_author_name
'Gneu\&s, Timo'
'Leitl, Markus J.'
'Finger, Lars H.'
'Yersin, Hartmut'
'Sundermeyer, J\"org'

_publ_section_title
;
 A new class of deep-blue emitting Cu(i) compounds - effects of counter
 ions on the emission behavior.
;
_journal_issue 46
_journal_name_full 'Dalton transactions (Cambridge, England : 2003)'
_journal_page_first 20045
_journal_page_last 20055
_journal_paper_doi 10.1039/c5dt03065j
_journal_volume 44
_journal_year 2015
_chemical_absolute_configuration unk
_chemical_formula_moiety 'C34 H28 Cu N3 P, F6 P, C H Cl3'
_chemical_formula_sum 'C35 H29 Cl3 Cu F6 N3 P2'
_chemical_formula_weight 837.44
_chemical_name_systematic '[Cu(PPh3)tpym]PF6'
_space_group_crystal_system monoclinic
_space_group_IT_number 4
_space_group_name_Hall 'P 2yb'
_space_group_name_H-M_alt 'P 1 21 1'
_symmetry_space_group_name_Hall 'P 2yb'
_symmetry_space_group_name_H-M 'P 1 21 1'
_atom_sites_solution_hydrogens geom
_atom_sites_solution_primary direct
_atom_sites_solution_secondary difmap
_audit_creation_method SHELXL-2014/7
_audit_update_record
;
2015-07-28 deposited with the CCDC.
2015-10-09 downloaded from the CCDC.
;
_cell_angle_alpha 90
_cell_angle_beta 107.2000(10)
_cell_angle_gamma 90
_cell_formula_units_Z 2
_cell_length_a 8.5970(3)
_cell_length_b 18.9423(8)
_cell_length_c 11.5950(5)
_cell_measurement_reflns_used 148
_cell_measurement_temperature 100(2)
_cell_measurement_theta_max 24.09
_cell_measurement_theta_min 3.64
_cell_volume 1803.77(13)
_computing_cell_refinement
;
Bruker: APEX2 v2013.10-0, Bruker AXS Inc., 
Madison, Wisconsin, USA, 2012.
;
_computing_data_collection
;
Bruker: Bruker Instrument Service v3.0.26, Bruker AXS Inc., 
Madison, Wisconsin, USA, 2012.
;
_computing_data_reduction
;
Bruker: SAINT V8.27B, Bruker AXS Inc., 
Madison, Wisconsin, USA, 2012.
;
_computing_molecular_graphics
;
Ortep-3 for Windows (L.J. Farrugia, J. Appl. Cryst. 2012, 45, 849-854)
DIAMOND 3.2k (K. Brandenburg, 2006. DIAMOND. Crystal Impact GbR, Bonn, Germany)
;
_computing_publication_material
;
WinGX 2014.1 (L.J. Farrugia, J. Appl. Cryst. 2012, 45, 849-854)
;
_computing_structure_refinement
;
SHELXL-2014/7 (G. M. Sheldrick, Acta Cryst. A 2008, 64, 112-122)
;
_computing_structure_solution
;
SIR97 (A. Altomare, M. C. Burla, M. Camalli, G. L. Cascarano, C. Giacovazzo, 
A. Guagliardi, A. G. G. Moliterni, G. Polidori, 
R. Spagna, J. Appl. Cryst. 1999, 32, 115-119)
;
_diffrn_ambient_temperature 100(2)
_diffrn_detector_area_resol_mean 10.4167
_diffrn_measured_fraction_theta_full 0.999
_diffrn_measured_fraction_theta_max 0.996
_diffrn_measurement_device_type 'D8 Quest (Bruker AXS Inc.)'
_diffrn_measurement_method 'rotation method'
_diffrn_radiation_type MoK\a
_diffrn_radiation_wavelength 0.71069
_diffrn_reflns_av_R_equivalents 0.0370
_diffrn_reflns_av_unetI/netI 0.0446
_diffrn_reflns_laue_measured_fraction_full 0.999
_diffrn_reflns_laue_measured_fraction_max 0.996
_diffrn_reflns_limit_h_max 10
_diffrn_reflns_limit_h_min -10
_diffrn_reflns_limit_k_max 24
_diffrn_reflns_limit_k_min -24
_diffrn_reflns_limit_l_max 14
_diffrn_reflns_limit_l_min -14
_diffrn_reflns_number 26555
_diffrn_reflns_point_group_measured_fraction_full 0.995
_diffrn_reflns_point_group_measured_fraction_max 0.989
_diffrn_reflns_theta_full 25.000
_diffrn_reflns_theta_max 27.134
_diffrn_reflns_theta_min 2.614
_diffrn_source 'I\mS Microfocus Source'
_exptl_absorpt_coefficient_mu 0.978
_exptl_absorpt_correction_T_max 0.7455
_exptl_absorpt_correction_T_min 0.6938
_exptl_absorpt_correction_type multi-scan
_exptl_absorpt_process_details 'SADABS V2012/1 (Bruker AXS Inc.)'
_exptl_crystal_colour colourless
_exptl_crystal_density_diffrn 1.542
_exptl_crystal_density_method 'not measured'
_exptl_crystal_description plate
_exptl_crystal_F_000 848
_exptl_crystal_preparation Luminescent
_exptl_crystal_size_max 0.220
_exptl_crystal_size_mid 0.180
_exptl_crystal_size_min 0.090
_refine_diff_density_max 0.456
_refine_diff_density_min -0.476
_refine_diff_density_rms 0.051
_refine_ls_abs_structure_details
; 
 Flack x determined using 3164 quotients [(I+)-(I-)]/[(I+)+(I-)] 
 (Parsons, Flack and Wagner, Acta Cryst. B69 (2013) 249-259). 
;
_refine_ls_abs_structure_Flack 0.012(5)
_refine_ls_extinction_method none
_refine_ls_goodness_of_fit_ref 1.030
_refine_ls_hydrogen_treatment constr
_refine_ls_matrix_type full
_refine_ls_number_parameters 506
_refine_ls_number_reflns 7884
_refine_ls_number_restraints 25
_refine_ls_restrained_S_all 1.038
_refine_ls_R_factor_all 0.0349
_refine_ls_R_factor_gt 0.0290
_refine_ls_shift/su_max 0.001
_refine_ls_shift/su_mean 0.000
_refine_ls_structure_factor_coef Fsqd
_refine_ls_weighting_details 'w=1/[\s^2^(Fo^2^)+(0.0261P)^2^+0.3024P] where P=(Fo^2^+2Fc^2^)/3'
_refine_ls_weighting_scheme calc
_refine_ls_wR_factor_gt 0.0622
_refine_ls_wR_factor_ref 0.0643
_reflns_Friedel_coverage 0.927
_reflns_friedel_fraction_full 0.991
_reflns_friedel_fraction_max 0.982
_reflns_number_gt 7265
_reflns_number_total 7884
_reflns_threshold_expression 'I > 2\s(I)'
_cod_data_source_file c5dt03065j2.cif
_cod_data_source_block tgn428
_cod_depositor_comments 'Adding full bibliography for 7036835--7036837.cif.'
_cod_database_code 7036835
_audit_contact_author 'Joerg Sundermeyer'
_shelx_shelxl_version_number 2014/7
_shelx_space_group_comment
; 
The symmetry employed for this shelxl refinement is uniquely defined 
by the following loop, which should always be used as a source of 
symmetry information in preference to the above space-group names. 
They are only intended as comments. 
;
_shelx_estimated_absorpt_t_min 0.814
_shelx_estimated_absorpt_t_max 0.917
_exptl_absorpt_special_details
;
Bruker: SADABS v2012/1, Bruker AXS Inc., 
Madison, Wisconsin, USA, 2012.
;

loop_
_space_group_symop_operation_xyz
'x, y, z'
'-x, y+1/2, -z'

loop_
_atom_site_label
_atom_site_type_symbol
_atom_site_fract_x
_atom_site_fract_y
_atom_site_fract_z
_atom_site_U_iso_or_equiv
_atom_site_adp_type
_atom_site_occupancy
_atom_site_site_symmetry_order
_atom_site_calc_flag
_atom_site_refinement_flags_posn
_atom_site_refinement_flags_adp
_atom_site_refinement_flags_occupancy
_atom_site_disorder_assembly
_atom_site_disorder_group
C1 C 0.8792(4) 0.67665(17) 0.9175(3) 0.0179(6) Uani 1 1 d . . . . .
C2 C 0.9588(4) 0.6942(2) 1.0353(3) 0.0272(7) Uani 1 1 d . . . . .
H2 H 0.9552 0.6636 1.0994 0.033 Uiso 1 1 calc R U . . .
C3 C 1.0452(5) 0.7578(2) 1.0593(3) 0.0342(9) Uani 1 1 d . . . . .
H3 H 1.1020 0.7709 1.1399 0.041 Uiso 1 1 calc R U . . .
C4 C 1.0467(5) 0.80117(19) 0.9644(3) 0.0297(8) Uani 1 1 d . . . . .
H4 H 1.1052 0.8444 0.9782 0.036 Uiso 1 1 calc R U . . .
C5 C 0.9617(4) 0.78067(17) 0.8489(3) 0.0233(7) Uani 1 1 d . . . . .
H5 H 0.9612 0.8111 0.7837 0.028 Uiso 1 1 calc R U . . .
C6 C 0.8565(4) 0.56145(17) 0.8047(3) 0.0182(6) Uani 1 1 d . . . . .
C7 C 0.9285(4) 0.49629(18) 0.8446(3) 0.0260(7) Uani 1 1 d . . . . .
H7 H 0.9353 0.4792 0.9230 0.031 Uiso 1 1 calc R U . . .
C8 C 0.9898(5) 0.4573(2) 0.7668(4) 0.0342(9) Uani 1 1 d . . . . .
H8 H 1.0395 0.4129 0.7916 0.041 Uiso 1 1 calc R U . . .
C9 C 0.9786(4) 0.48296(19) 0.6536(4) 0.0308(8) Uani 1 1 d . . . . .
H9 H 1.0207 0.4568 0.5996 0.037 Uiso 1 1 calc R U . . .
C10 C 0.9048(4) 0.54765(18) 0.6201(3) 0.0232(7) Uani 1 1 d . . . . .
H10 H 0.8962 0.5653 0.5418 0.028 Uiso 1 1 calc R U . . .
C11 C 0.6055(4) 0.61891(16) 0.8318(3) 0.0170(6) Uani 1 1 d . . . . .
C12 C 0.4951(4) 0.59395(19) 0.8884(3) 0.0237(7) Uani 1 1 d . . . . .
H12 H 0.5320 0.5686 0.9622 0.028 Uiso 1 1 calc R U . . .
C13 C 0.3304(5) 0.6064(2) 0.8362(3) 0.0296(8) Uani 1 1 d . . . . .
H13 H 0.2531 0.5896 0.8735 0.036 Uiso 1 1 calc R U . . .
C14 C 0.2801(4) 0.6436(2) 0.7293(3) 0.0274(8) Uani 1 1 d . . . . .
H14 H 0.1680 0.6532 0.6922 0.033 Uiso 1 1 calc R U . . .
C15 C 0.3969(4) 0.66659(17) 0.6768(3) 0.0219(7) Uani 1 1 d . . . . .
H15 H 0.3623 0.6918 0.6028 0.026 Uiso 1 1 calc R U . . .
C16 C 0.7873(4) 0.60691(16) 0.8863(3) 0.0177(6) Uani 1 1 d . . . . .
H16 H 0.8031 0.5804 0.9635 0.021 Uiso 1 1 calc R U . . .
C17 C 0.5865(3) 0.69767(16) 0.3582(3) 0.0141(6) Uani 1 1 d . . . . .
C18 C 0.5063(4) 0.63749(16) 0.3781(3) 0.0179(6) Uani 1 1 d . . . . .
H18 H 0.5229 0.6212 0.4583 0.022 Uiso 1 1 calc R U . . .
C19 C 0.4018(4) 0.60058(17) 0.2822(3) 0.0205(7) Uani 1 1 d . . . . .
H19 H 0.3492 0.5589 0.2968 0.025 Uiso 1 1 calc R U . . .
C20 C 0.3751(4) 0.62496(18) 0.1660(3) 0.0242(7) Uani 1 1 d . . . . .
H20 H 0.3019 0.6006 0.1006 0.029 Uiso 1 1 calc R U . . .
C21 C 0.4547(4) 0.6848(2) 0.1443(3) 0.0281(7) Uani 1 1 d . . . . .
H21 H 0.4362 0.7013 0.0640 0.034 Uiso 1 1 calc R U . . .
C22 C 0.5617(4) 0.72082(18) 0.2400(3) 0.0242(7) Uani 1 1 d . . . . .
H22 H 0.6180 0.7612 0.2246 0.029 Uiso 1 1 calc R U . . .
C23 C 0.6427(4) 0.83308(17) 0.4796(3) 0.0154(6) Uani 1 1 d . . . . .
C24 C 0.5760(4) 0.85814(18) 0.5680(3) 0.0218(7) Uani 1 1 d . . . . .
H24 H 0.5746 0.8288 0.6341 0.026 Uiso 1 1 calc R U . . .
C25 C 0.5115(4) 0.9262(2) 0.5591(4) 0.0290(9) Uani 1 1 d . . . . .
H25 H 0.4666 0.9432 0.6195 0.035 Uiso 1 1 calc R U . . .
C26 C 0.5126(4) 0.96913(19) 0.4632(4) 0.0304(9) Uani 1 1 d . . . . .
H26 H 0.4642 1.0147 0.4558 0.037 Uiso 1 1 calc R U . . .
C27 C 0.5840(5) 0.94583(19) 0.3776(3) 0.0314(8) Uani 1 1 d . . . . .
H27 H 0.5884 0.9760 0.3132 0.038 Uiso 1 1 calc R U . . .
C28 C 0.6492(4) 0.87841(18) 0.3861(3) 0.0242(7) Uani 1 1 d . . . . .
H28 H 0.6989 0.8628 0.3275 0.029 Uiso 1 1 calc R U . . .
C29 C 0.9095(3) 0.75339(16) 0.4549(3) 0.0142(6) Uani 1 1 d . . . . .
C30 C 1.0110(4) 0.81039(18) 0.5034(3) 0.0202(7) Uani 1 1 d . . . . .
H30 H 0.9792 0.8437 0.5533 0.024 Uiso 1 1 calc R U . . .
C31 C 1.1576(4) 0.8183(2) 0.4788(3) 0.0273(8) Uani 1 1 d . . . . .
H31 H 1.2252 0.8576 0.5109 0.033 Uiso 1 1 calc R U . . .
C32 C 1.2070(4) 0.7698(2) 0.4082(3) 0.0258(8) Uani 1 1 d . . . . .
H32 H 1.3068 0.7763 0.3899 0.031 Uiso 1 1 calc R U . . .
C33 C 1.1104(4) 0.71138(19) 0.3638(3) 0.0252(8) Uani 1 1 d . . . . .
H33 H 1.1466 0.6768 0.3183 0.030 Uiso 1 1 calc R U . . .
C34 C 0.9606(4) 0.70328(16) 0.3856(3) 0.0189(7) Uani 1 1 d . . . . .
H34 H 0.8935 0.6638 0.3536 0.023 Uiso 1 1 calc R U . . .
C35 C 0.5192(5) 0.8931(2) 0.9225(3) 0.0283(8) Uani 1 1 d . . . . .
H35 H 0.4233 0.9201 0.8719 0.034 Uiso 1 1 calc R U . . .
N1 N 0.8798(3) 0.71961(13) 0.8246(2) 0.0169(5) Uani 1 1 d . . . . .
N2 N 0.8448(3) 0.58664(14) 0.6939(2) 0.0177(6) Uani 1 1 d . . . . .
N3 N 0.5565(3) 0.65468(14) 0.7265(2) 0.0176(5) Uani 1 1 d . . . . .
F1 F 0.9573(4) 0.93313(17) 0.7242(3) 0.0421(9) Uani 0.766(5) 1 d . . P A 1
F2 F 0.9957(4) 1.03489(19) 0.6404(3) 0.0416(9) Uani 0.766(5) 1 d . . P A 1
F3 F 1.2070(4) 1.0607(2) 0.8039(3) 0.0512(11) Uani 0.766(5) 1 d . . P A 1
F4 F 1.1718(4) 0.9581(2) 0.8897(3) 0.0401(9) Uani 0.766(5) 1 d . . P A 1
F5 F 1.2048(4) 0.9579(3) 0.7026(3) 0.0537(12) Uani 0.766(5) 1 d . . P A 1
F6 F 0.9637(4) 1.03312(18) 0.8281(3) 0.0372(9) Uani 0.766(5) 1 d . . P A 1
F11 F 0.957(2) 0.9769(11) 0.6366(16) 0.115(8) Uani 0.234(5) 1 d . U P A 2
F12 F 1.194(2) 1.0219(11) 0.6732(17) 0.110(7) Uani 0.234(5) 1 d . U P A 2
F13 F 0.997(2) 0.9589(10) 0.832(2) 0.114(7) Uani 0.234(5) 1 d . U P A 2
F14 F 1.2484(16) 1.0068(9) 0.8650(14) 0.083(6) Uani 0.234(5) 1 d . U P A 2
F15 F 1.1746(13) 0.9129(6) 0.7452(12) 0.046(3) Uani 0.234(5) 1 d . . P A 2
F16 F 1.0199(13) 1.0636(5) 0.7694(11) 0.042(3) Uani 0.234(5) 1 d . . P A 2
P1 P 0.71844(9) 0.74257(4) 0.49081(7) 0.01302(15) Uani 1 1 d . . . . .
P2 P 1.08601(11) 0.99452(5) 0.76164(8) 0.02370(19) Uani 1 1 d . . . . .
Cu1 Cu 0.74205(4) 0.68665(2) 0.65751(3) 0.01593(9) Uani 1 1 d . . . . .
Cl1 Cl 0.69741(12) 0.93013(6) 0.90324(11) 0.0449(3) Uani 1 1 d . . . . .
Cl2 Cl 0.5014(2) 0.80505(7) 0.87359(14) 0.0781(5) Uani 1 1 d . . . . .
Cl3 Cl 0.51922(15) 0.89716(6) 1.07388(8) 0.0431(3) Uani 1 1 d . . . . .

loop_
_atom_site_aniso_label
_atom_site_aniso_U_11
_atom_site_aniso_U_22
_atom_site_aniso_U_33
_atom_site_aniso_U_23
_atom_site_aniso_U_13
_atom_site_aniso_U_12
C1 0.0200(14) 0.0136(17) 0.0179(14) 0.0027(12) 0.0023(11) 0.0036(12)
C2 0.0369(18) 0.0222(18) 0.0180(15) 0.0050(15) 0.0011(13) -0.0021(16)
C3 0.045(2) 0.0240(19) 0.0218(18) -0.0028(15) -0.0082(16) -0.0066(16)
C4 0.038(2) 0.0158(18) 0.0291(19) -0.0013(15) 0.0000(16) -0.0058(15)
C5 0.0288(18) 0.0161(17) 0.0223(17) 0.0029(13) 0.0032(14) -0.0024(13)
C6 0.0182(15) 0.0152(16) 0.0202(16) -0.0004(12) 0.0043(12) -0.0015(12)
C7 0.0274(18) 0.0152(17) 0.0337(19) 0.0067(15) 0.0062(15) 0.0019(14)
C8 0.037(2) 0.0176(19) 0.048(3) -0.0003(17) 0.0121(19) 0.0071(16)
C9 0.0280(19) 0.0211(19) 0.046(2) -0.0080(17) 0.0145(17) 0.0004(15)
C10 0.0228(16) 0.0209(18) 0.0284(19) -0.0057(14) 0.0115(14) -0.0040(13)
C11 0.0258(17) 0.0124(15) 0.0136(15) -0.0039(12) 0.0069(13) -0.0031(12)
C12 0.035(2) 0.0187(17) 0.0193(17) -0.0003(14) 0.0118(15) -0.0078(15)
C13 0.031(2) 0.033(2) 0.031(2) -0.0058(16) 0.0171(16) -0.0112(16)
C14 0.0199(17) 0.032(2) 0.0297(19) -0.0077(16) 0.0064(15) -0.0058(15)
C15 0.0205(16) 0.0237(18) 0.0195(16) -0.0018(12) 0.0027(13) -0.0003(12)
C16 0.0237(17) 0.0144(16) 0.0136(15) 0.0039(12) 0.0034(12) 0.0007(12)
C17 0.0157(13) 0.0115(16) 0.0153(13) -0.0013(12) 0.0045(11) 0.0000(12)
C18 0.0235(16) 0.0144(15) 0.0161(16) 0.0003(12) 0.0062(13) 0.0001(12)
C19 0.0201(16) 0.0145(16) 0.0266(18) -0.0014(13) 0.0062(14) -0.0032(13)
C20 0.0247(18) 0.0209(18) 0.0214(17) -0.0062(14) -0.0020(14) -0.0009(14)
C21 0.0411(18) 0.0241(16) 0.0150(14) 0.0010(16) 0.0020(13) -0.0056(18)
C22 0.035(2) 0.0191(17) 0.0168(16) 0.0008(13) 0.0056(14) -0.0091(14)
C23 0.0131(14) 0.0164(16) 0.0167(15) -0.0028(12) 0.0045(12) -0.0007(12)
C24 0.0197(16) 0.0214(17) 0.0268(18) -0.0086(14) 0.0106(14) -0.0064(13)
C25 0.0230(18) 0.0251(19) 0.042(2) -0.0173(17) 0.0140(16) -0.0024(15)
C26 0.0264(19) 0.0186(19) 0.039(2) -0.0097(16) -0.0017(16) 0.0054(15)
C27 0.045(2) 0.0172(18) 0.0248(18) -0.0015(14) -0.0008(16) 0.0046(15)
C28 0.036(2) 0.0177(17) 0.0180(16) -0.0020(13) 0.0061(14) 0.0066(14)
C29 0.0149(14) 0.0154(15) 0.0117(14) 0.0036(12) 0.0031(11) 0.0027(11)
C30 0.0171(15) 0.0168(16) 0.0264(17) -0.0009(13) 0.0058(13) 0.0001(12)
C31 0.0169(17) 0.0255(19) 0.037(2) 0.0012(16) 0.0050(15) -0.0043(14)
C32 0.0140(16) 0.040(2) 0.0245(18) 0.0079(15) 0.0065(13) 0.0040(14)
C33 0.0220(17) 0.037(2) 0.0175(16) -0.0013(14) 0.0069(13) 0.0097(14)
C34 0.0180(15) 0.0193(18) 0.0195(15) -0.0023(12) 0.0059(12) 0.0015(12)
C35 0.038(2) 0.0245(19) 0.0241(18) -0.0036(15) 0.0113(15) 0.0004(16)
N1 0.0200(13) 0.0131(13) 0.0167(13) 0.0009(10) 0.0041(11) -0.0011(10)
N2 0.0198(13) 0.0144(13) 0.0196(14) -0.0012(11) 0.0068(11) -0.0007(11)
N3 0.0208(13) 0.0161(13) 0.0159(13) 0.0001(11) 0.0053(11) 0.0001(11)
F1 0.059(2) 0.0237(17) 0.049(2) -0.0090(16) 0.0254(18) -0.0185(15)
F2 0.053(2) 0.037(2) 0.0279(17) 0.0126(14) 0.0023(14) -0.0042(15)
F3 0.043(2) 0.054(2) 0.049(2) 0.0040(18) 0.0013(16) -0.0280(18)
F4 0.044(2) 0.048(2) 0.0306(17) 0.0191(15) 0.0136(14) 0.0191(16)
F5 0.053(2) 0.074(3) 0.043(2) -0.002(2) 0.0289(17) 0.023(2)
F6 0.0329(16) 0.0385(19) 0.0404(18) -0.0120(15) 0.0113(14) 0.0076(14)
F11 0.106(12) 0.101(14) 0.084(11) -0.062(10) -0.055(9) 0.064(11)
F12 0.142(14) 0.101(13) 0.129(14) 0.059(11) 0.107(12) 0.044(11)
F13 0.123(13) 0.084(11) 0.184(18) 0.061(12) 0.121(13) 0.015(10)
F14 0.052(8) 0.089(12) 0.076(10) -0.063(10) -0.034(7) 0.031(8)
F15 0.038(6) 0.023(6) 0.066(8) -0.019(5) -0.002(5) 0.008(5)
F16 0.046(6) 0.013(5) 0.063(8) -0.007(5) 0.012(6) 0.011(4)
P1 0.0159(4) 0.0118(4) 0.0119(3) 0.0002(3) 0.0050(3) -0.0011(3)
P2 0.0276(5) 0.0200(4) 0.0233(4) 0.0036(4) 0.0072(4) -0.0016(4)
Cu1 0.02130(18) 0.01499(18) 0.01155(16) 0.00233(16) 0.00495(13) -0.00126(16)
Cl1 0.0339(5) 0.0442(6) 0.0531(7) 0.0126(5) 0.0072(5) -0.0042(5)
Cl2 0.1566(15) 0.0334(6) 0.0763(9) -0.0281(6) 0.0840(10) -0.0389(8)
Cl3 0.0712(8) 0.0369(6) 0.0193(4) 0.0003(4) 0.0104(5) 0.0100(5)

loop_
_atom_type_symbol
_atom_type_description
_atom_type_scat_dispersion_real
_atom_type_scat_dispersion_imag
_atom_type_scat_source
C C 0.0033 0.0016 'International Tables Vol C Tables 4.2.6.8 and 6.1.1.4'
H H 0.0000 0.0000 'International Tables Vol C Tables 4.2.6.8 and 6.1.1.4'
N N 0.0061 0.0033 'International Tables Vol C Tables 4.2.6.8 and 6.1.1.4'
F F 0.0171 0.0103 'International Tables Vol C Tables 4.2.6.8 and 6.1.1.4'
P P 0.1023 0.0942 'International Tables Vol C Tables 4.2.6.8 and 6.1.1.4'
Cu Cu 0.3201 1.2651 'International Tables Vol C Tables 4.2.6.8 and 6.1.1.4'
Cl Cl 0.1484 0.1585 'International Tables Vol C Tables 4.2.6.8 and 6.1.1.4'

loop_
_geom_angle_atom_site_label_1
_geom_angle_atom_site_label_2
_geom_angle_atom_site_label_3
_geom_angle
N1 C1 C2 121.8(3)
N1 C1 C16 117.1(3)
C2 C1 C16 121.0(3)
C1 C2 C3 119.0(3)
C1 C2 H2 120.5
C3 C2 H2 120.5
C4 C3 C2 119.0(3)
C4 C3 H3 120.5
C2 C3 H3 120.5
C3 C4 C5 118.8(3)
C3 C4 H4 120.6
C5 C4 H4 120.6
N1 C5 C4 122.8(3)
N1 C5 H5 118.6
C4 C5 H5 118.6
N2 C6 C7 122.0(3)
N2 C6 C16 117.3(3)
C7 C6 C16 120.7(3)
C8 C7 C6 118.2(3)
C8 C7 H7 120.9
C6 C7 H7 120.9
C9 C8 C7 120.1(3)
C9 C8 H8 120.0
C7 C8 H8 120.0
C8 C9 C10 118.5(4)
C8 C9 H9 120.7
C10 C9 H9 120.7
N2 C10 C9 122.7(3)
N2 C10 H10 118.7
C9 C10 H10 118.7
N3 C11 C12 121.7(3)
N3 C11 C16 117.3(3)
C12 C11 C16 121.0(3)
C13 C12 C11 119.2(3)
C13 C12 H12 120.4
C11 C12 H12 120.4
C14 C13 C12 119.2(3)
C14 C13 H13 120.4
C12 C13 H13 120.4
C13 C14 C15 118.6(3)
C13 C14 H14 120.7
C15 C14 H14 120.7
N3 C15 C14 122.7(3)
N3 C15 H15 118.7
C14 C15 H15 118.7
C11 C16 C6 111.6(3)
C11 C16 C1 111.4(2)
C6 C16 C1 111.5(3)
C11 C16 H16 107.3
C6 C16 H16 107.3
C1 C16 H16 107.3
C18 C17 C22 118.9(3)
C18 C17 P1 117.3(2)
C22 C17 P1 123.8(2)
C17 C18 C19 121.0(3)
C17 C18 H18 119.5
C19 C18 H18 119.5
C20 C19 C18 119.6(3)
C20 C19 H19 120.2
C18 C19 H19 120.2
C19 C20 C21 120.3(3)
C19 C20 H20 119.9
C21 C20 H20 119.9
C20 C21 C22 120.2(3)
C20 C21 H21 119.9
C22 C21 H21 119.9
C21 C22 C17 120.1(3)
C21 C22 H22 120.0
C17 C22 H22 120.0
C24 C23 C28 118.7(3)
C24 C23 P1 118.9(2)
C28 C23 P1 122.5(2)
C25 C24 C23 120.0(3)
C25 C24 H24 120.0
C23 C24 H24 120.0
C26 C25 C24 120.4(3)
C26 C25 H25 119.8
C24 C25 H25 119.8
C25 C26 C27 120.0(3)
C25 C26 H26 120.0
C27 C26 H26 120.0
C26 C27 C28 119.9(4)
C26 C27 H27 120.0
C28 C27 H27 120.0
C27 C28 C23 120.8(3)
C27 C28 H28 119.6
C23 C28 H28 119.6
C34 C29 C30 119.5(3)
C34 C29 P1 120.9(2)
C30 C29 P1 119.5(2)
C31 C30 C29 120.0(3)
C31 C30 H30 120.0
C29 C30 H30 120.0
C32 C31 C30 120.8(3)
C32 C31 H31 119.6
C30 C31 H31 119.6
C31 C32 C33 119.7(3)
C31 C32 H32 120.2
C33 C32 H32 120.2
C32 C33 C34 120.3(3)
C32 C33 H33 119.8
C34 C33 H33 119.8
C33 C34 C29 119.7(3)
C33 C34 H34 120.2
C29 C34 H34 120.2
Cl2 C35 Cl3 109.8(2)
Cl2 C35 Cl1 109.5(2)
Cl3 C35 Cl1 111.5(2)
Cl2 C35 H35 108.6
Cl3 C35 H35 108.6
Cl1 C35 H35 108.6
C5 N1 C1 118.6(3)
C5 N1 Cu1 125.7(2)
C1 N1 Cu1 115.7(2)
C10 N2 C6 118.6(3)
C10 N2 Cu1 126.3(2)
C6 N2 Cu1 115.1(2)
C15 N3 C11 118.6(3)
C15 N3 Cu1 126.3(2)
C11 N3 Cu1 115.2(2)
C29 P1 C23 101.84(14)
C29 P1 C17 103.74(13)
C23 P1 C17 104.93(14)
C29 P1 Cu1 114.03(10)
C23 P1 Cu1 117.47(10)
C17 P1 Cu1 113.26(10)
F16 P2 F13 96.0(9)
F16 P2 F14 95.5(7)
F13 P2 F14 97.9(13)
F5 P2 F1 92.8(2)
F16 P2 F11 93.8(7)
F13 P2 F11 94.3(14)
F14 P2 F11 163.8(10)
F5 P2 F2 92.1(2)
F1 P2 F2 89.53(19)
F5 P2 F4 91.95(19)
F1 P2 F4 91.8(2)
F2 P2 F4 175.64(19)
F5 P2 F3 91.8(2)
F1 P2 F3 175.4(2)
F2 P2 F3 89.85(19)
F4 P2 F3 88.5(2)
F5 P2 F6 178.39(19)
F1 P2 F6 87.88(18)
F2 P2 F6 89.31(18)
F4 P2 F6 86.57(16)
F3 P2 F6 87.50(19)
F16 P2 F12 93.3(8)
F13 P2 F12 170.4(11)
F14 P2 F12 83.7(11)
F11 P2 F12 82.5(13)
F16 P2 F15 175.7(7)
F13 P2 F15 88.3(9)
F14 P2 F15 84.1(6)
F11 P2 F15 85.6(6)
F12 P2 F15 82.4(8)
N1 Cu1 N3 91.13(10)
N1 Cu1 N2 89.64(10)
N3 Cu1 N2 89.13(10)
N1 Cu1 P1 124.92(8)
N3 Cu1 P1 127.47(8)
N2 Cu1 P1 123.36(7)

loop_
_geom_bond_atom_site_label_1
_geom_bond_atom_site_label_2
_geom_bond_distance
C1 N1 1.350(4)
C1 C2 1.376(4)
C1 C16 1.527(4)
C2 C3 1.400(5)
C2 H2 0.9500
C3 C4 1.376(5)
C3 H3 0.9500
C4 C5 1.378(5)
C4 H4 0.9500
C5 N1 1.340(4)
C5 H5 0.9500
C6 N2 1.347(4)
C6 C7 1.397(4)
C6 C16 1.524(4)
C7 C8 1.385(5)
C7 H7 0.9500
C8 C9 1.376(6)
C8 H8 0.9500
C9 C10 1.382(5)
C9 H9 0.9500
C10 N2 1.343(4)
C10 H10 0.9500
C11 N3 1.351(4)
C11 C12 1.387(4)
C11 C16 1.520(4)
C12 C13 1.386(5)
C12 H12 0.9500
C13 C14 1.379(5)
C13 H13 0.9500
C14 C15 1.389(5)
C14 H14 0.9500
C15 N3 1.341(4)
C15 H15 0.9500
C16 H16 1.0000
C17 C18 1.386(4)
C17 C22 1.395(4)
C17 P1 1.828(3)
C18 C19 1.394(4)
C18 H18 0.9500
C19 C20 1.377(5)
C19 H19 0.9500
C20 C21 1.384(5)
C20 H20 0.9500
C21 C22 1.393(5)
C21 H21 0.9500
C22 H22 0.9500
C23 C24 1.396(4)
C23 C28 1.398(5)
C23 P1 1.825(3)
C24 C25 1.396(5)
C24 H24 0.9500
C25 C26 1.380(5)
C25 H25 0.9500
C26 C27 1.385(6)
C26 H26 0.9500
C27 C28 1.386(5)
C27 H27 0.9500
C28 H28 0.9500
C29 C34 1.395(4)
C29 C30 1.398(4)
C29 P1 1.822(3)
C30 C31 1.380(5)
C30 H30 0.9500
C31 C32 1.379(5)
C31 H31 0.9500
C32 C33 1.387(5)
C32 H32 0.9500
C33 C34 1.392(5)
C33 H33 0.9500
C34 H34 0.9500
C35 Cl2 1.754(4)
C35 Cl3 1.757(4)
C35 Cl1 1.758(4)
C35 H35 1.0000
N1 Cu1 2.047(3)
N2 Cu1 2.080(3)
N3 Cu1 2.075(3)
F1 P2 1.575(3)
F2 P2 1.587(3)
F3 P2 1.609(3)
F4 P2 1.606(3)
F5 P2 1.551(3)
F6 P2 1.647(3)
F11 P2 1.579(13)
F12 P2 1.658(14)
F13 P2 1.445(13)
F14 P2 1.565(10)
F15 P2 1.759(10)
F16 P2 1.440(9)
P1 Cu1 2.1604(8)

loop_
_geom_torsion_atom_site_label_1
_geom_torsion_atom_site_label_2
_geom_torsion_atom_site_label_3
_geom_torsion_atom_site_label_4
_geom_torsion
N1 C1 C2 C3 -1.2(5)
C16 C1 C2 C3 178.2(3)
C1 C2 C3 C4 0.6(6)
C2 C3 C4 C5 0.5(6)
C3 C4 C5 N1 -1.2(6)
N2 C6 C7 C8 0.3(5)
C16 C6 C7 C8 -179.8(3)
C6 C7 C8 C9 -0.1(5)
C7 C8 C9 C10 -0.3(6)
C8 C9 C10 N2 0.5(5)
N3 C11 C12 C13 -0.5(5)
C16 C11 C12 C13 179.6(3)
C11 C12 C13 C14 -0.2(5)
C12 C13 C14 C15 0.7(5)
C13 C14 C15 N3 -0.6(5)
N3 C11 C16 C6 -63.2(4)
C12 C11 C16 C6 116.7(3)
N3 C11 C16 C1 62.2(3)
C12 C11 C16 C1 -117.9(3)
N2 C6 C16 C11 61.3(4)
C7 C6 C16 C11 -118.6(3)
N2 C6 C16 C1 -64.1(4)
C7 C6 C16 C1 116.0(3)
N1 C1 C16 C11 -65.6(4)
C2 C1 C16 C11 115.0(3)
N1 C1 C16 C6 59.9(4)
C2 C1 C16 C6 -119.6(3)
C22 C17 C18 C19 -0.4(5)
P1 C17 C18 C19 179.2(2)
C17 C18 C19 C20 -1.3(5)
C18 C19 C20 C21 1.6(5)
C19 C20 C21 C22 -0.2(6)
C20 C21 C22 C17 -1.4(6)
C18 C17 C22 C21 1.7(5)
P1 C17 C22 C21 -177.8(3)
C28 C23 C24 C25 2.6(5)
P1 C23 C24 C25 -177.6(3)
C23 C24 C25 C26 0.2(5)
C24 C25 C26 C27 -2.7(6)
C25 C26 C27 C28 2.4(6)
C26 C27 C28 C23 0.5(6)
C24 C23 C28 C27 -3.0(5)
P1 C23 C28 C27 177.2(3)
C34 C29 C30 C31 2.5(5)
P1 C29 C30 C31 178.7(3)
C29 C30 C31 C32 -1.1(5)
C30 C31 C32 C33 -1.7(5)
C31 C32 C33 C34 3.0(5)
C32 C33 C34 C29 -1.5(5)
C30 C29 C34 C33 -1.2(5)
P1 C29 C34 C33 -177.3(2)
C4 C5 N1 C1 0.7(5)
C4 C5 N1 Cu1 177.1(3)
C2 C1 N1 C5 0.6(5)
C16 C1 N1 C5 -178.9(3)
C2 C1 N1 Cu1 -176.2(3)
C16 C1 N1 Cu1 4.3(3)
C9 C10 N2 C6 -0.3(5)
C9 C10 N2 Cu1 176.7(2)
C7 C6 N2 C10 -0.1(5)
C16 C6 N2 C10 180.0(3)
C7 C6 N2 Cu1 -177.4(2)
C16 C6 N2 Cu1 2.7(4)
C14 C15 N3 C11 -0.1(5)
C14 C15 N3 Cu1 -179.7(3)
C12 C11 N3 C15 0.6(5)
C16 C11 N3 C15 -179.4(3)
C12 C11 N3 Cu1 -179.7(2)
C16 C11 N3 Cu1 0.2(3)
C34 C29 P1 C23 -141.7(3)
C30 C29 P1 C23 42.2(3)
C34 C29 P1 C17 -32.9(3)
C30 C29 P1 C17 151.0(3)
C34 C29 P1 Cu1 90.7(2)
C30 C29 P1 Cu1 -85.4(3)
C24 C23 P1 C29 -136.7(2)
C28 C23 P1 C29 43.1(3)
C24 C23 P1 C17 115.4(3)
C28 C23 P1 C17 -64.8(3)
C24 C23 P1 Cu1 -11.4(3)
C28 C23 P1 Cu1 168.4(2)
C18 C17 P1 C29 129.4(2)
C22 C17 P1 C29 -51.1(3)
C18 C17 P1 C23 -124.1(2)
C22 C17 P1 C23 55.4(3)
C18 C17 P1 Cu1 5.2(3)
C22 C17 P1 Cu1 -175.2(2)
